data_1549596
loop_
_publ_author_name
'Mori, Keiji'
'Umehara, Nobuaki'
'Akiyama, Takahiko'

_publ_section_title
;
 Highly diastereoselective synthesis of tricyclic fused-pyrans by
 sequential hydride shift mediated double C(sp<sup>3</sup>)-H bond
 functionalization.
;
_journal_issue 37
_journal_name_full 'Chemical science'
_journal_page_first 7327
_journal_page_last 7331
_journal_paper_doi 10.1039/c8sc02103a
_journal_volume 9
_journal_year 2018
_chemical_formula_sum 'C26 H28 N2 O4'
_chemical_formula_weight 432.50
_space_group_crystal_system triclinic
_space_group_IT_number 2
_space_group_name_Hall '-P 1'
_space_group_name_H-M_alt 'P -1'
_symmetry_space_group_name_Hall '-P 1'
_symmetry_space_group_name_H-M 'P -1'
_atom_sites_solution_hydrogens geom
_audit_creation_method SHELXL-2014/6
_audit_update_record
;
2018-04-19 deposited with the CCDC.
2018-06-25 downloaded from the CCDC.
;
_cell_angle_alpha 70.523(4)
_cell_angle_beta 88.065(4)
_cell_angle_gamma 83.805(5)
_cell_formula_units_Z 2
_cell_length_a 7.945(3)
_cell_length_b 10.546(3)
_cell_length_c 14.045(4)
_cell_measurement_reflns_used 1526
_cell_measurement_temperature 123
_cell_measurement_theta_max 27.41
_cell_measurement_theta_min 2.95
_cell_volume 1103.0(6)
_computing_cell_refinement 'APEX2 (Bruker AXS, 2006)'
_computing_data_collection 'APEX2 (Bruker AXS, 2006)'
_computing_data_reduction 'SAINT (Bruker AXS, 2004)'
_computing_molecular_graphics 'XSHELL (Bruker AXS,2002)'
_computing_publication_material 'XCIF (Bruker AXS, 2001)'
_computing_structure_refinement 'SHELXL-97 (Sheldrick, 1997)'
_computing_structure_solution 'SHELXS-97 (Sheldrick, 1997)'
_diffrn_ambient_temperature 123
_diffrn_detector_area_resol_mean 8.333
_diffrn_measured_fraction_theta_full 0.973
_diffrn_measured_fraction_theta_max 0.935
_diffrn_measurement_device_type 'Bruker APEXII CCD area detector'
_diffrn_measurement_method 'phi and omega scans'
_diffrn_radiation_monochromator 'Bruker Helios multilayer confocal mirror'
_diffrn_radiation_source 'Bruker TXS fine-focus rotating anode'
_diffrn_radiation_type MoK\a
_diffrn_radiation_wavelength 0.71073
_diffrn_reflns_av_R_equivalents 0.0209
_diffrn_reflns_av_unetI/netI 0.0559
_diffrn_reflns_Laue_measured_fraction_full 0.973
_diffrn_reflns_Laue_measured_fraction_max 0.935
_diffrn_reflns_limit_h_max 10
_diffrn_reflns_limit_h_min -4
_diffrn_reflns_limit_k_max 13
_diffrn_reflns_limit_k_min -13
_diffrn_reflns_limit_l_max 18
_diffrn_reflns_limit_l_min -18
_diffrn_reflns_number 6113
_diffrn_reflns_point_group_measured_fraction_full 0.973
_diffrn_reflns_point_group_measured_fraction_max 0.935
_diffrn_reflns_theta_full 25.242
_diffrn_reflns_theta_max 27.476
_diffrn_reflns_theta_min 1.538
_exptl_absorpt_coefficient_mu 0.088
_exptl_absorpt_correction_T_max 0.991
_exptl_absorpt_correction_T_min 0.787
_exptl_absorpt_correction_type multi-scan
_exptl_absorpt_process_details
;
SADABS Sheldrick 1996
;
_exptl_crystal_colour colorless
_exptl_crystal_density_diffrn 1.302
_exptl_crystal_description block
_exptl_crystal_F_000 460
_exptl_crystal_size_max 0.100
_exptl_crystal_size_mid 0.100
_exptl_crystal_size_min 0.100
_refine_diff_density_max 0.378
_refine_diff_density_min -0.265
_refine_diff_density_rms 0.051
_refine_ls_extinction_method none
_refine_ls_goodness_of_fit_ref 1.022
_refine_ls_hydrogen_treatment constr
_refine_ls_matrix_type full
_refine_ls_number_parameters 293
_refine_ls_number_reflns 4726
_refine_ls_number_restraints 0
_refine_ls_restrained_S_all 1.022
_refine_ls_R_factor_all 0.0906
_refine_ls_R_factor_gt 0.0538
_refine_ls_shift/su_max 0.000
_refine_ls_shift/su_mean 0.000
_refine_ls_structure_factor_coef Fsqd
_refine_ls_weighting_details 'w=1/[\s^2^(Fo^2^)+(0.0593P)^2^+0.3285P] where P=(Fo^2^+2Fc^2^)/3'
_refine_ls_weighting_scheme calc
_refine_ls_wR_factor_gt 0.1188
_refine_ls_wR_factor_ref 0.1360
_reflns_Friedel_coverage 0.000
_reflns_number_gt 3210
_reflns_number_total 4726
_reflns_threshold_expression 'I > 2\s(I)'
_cod_data_source_file c8sc02103a2.cif
_cod_data_source_block shelxl
_cod_depositor_comments 'Adding full bibliography for 1549595--1549597.cif.'
_cod_database_code 1549596
_shelx_space_group_comment
;
The symmetry employed for this shelxl refinement is uniquely defined
by the following loop, which should always be used as a source of
symmetry information in preference to the above space-group names.
They are only intended as comments.
;
_shelx_estimated_absorpt_t_min 0.991
_shelx_estimated_absorpt_t_max 0.991
_shelxl_version_number 2014/6

loop_
_space_group_symop_operation_xyz
'x, y, z'
'-x, -y, -z'

loop_
_atom_site_label
_atom_site_type_symbol
_atom_site_fract_x
_atom_site_fract_y
_atom_site_fract_z
_atom_site_U_iso_or_equiv
_atom_site_adp_type
_atom_site_occupancy
_atom_site_site_symmetry_order
_atom_site_calc_flag
_atom_site_refinement_flags_posn
_atom_site_refinement_flags_adp
C1 C 0.4030(3) 0.27656(19) 0.40789(14) 0.0194(4) Uani 1 1 d . .
H1A H 0.3195 0.2214 0.4522 0.023 Uiso 1 1 calc R U
H1B H 0.5094 0.2597 0.4468 0.023 Uiso 1 1 calc R U
C2 C 0.4369(2) 0.22816(19) 0.31645(14) 0.0186(4) Uani 1 1 d . .
C3 C 0.2739(2) 0.27883(19) 0.24549(14) 0.0195(4) Uani 1 1 d . .
H3 H 0.1760 0.2333 0.2833 0.023 Uiso 1 1 calc R U
C4 C 0.1908(3) 0.4607(2) 0.30749(14) 0.0199(4) Uani 1 1 d . .
H4 H 0.0939 0.4109 0.3425 0.024 Uiso 1 1 calc R U
C5 C 0.1296(3) 0.6119(2) 0.26745(15) 0.0237(5) Uani 1 1 d . .
C6 C 0.1163(3) 0.6697(2) 0.35462(16) 0.0240(5) Uani 1 1 d . .
C7 C 0.0336(3) 0.7996(2) 0.33781(18) 0.0307(5) Uani 1 1 d . .
H7 H -0.0151 0.8485 0.2734 0.037 Uiso 1 1 calc R U
C8 C 0.0212(3) 0.8584(2) 0.41256(19) 0.0353(6) Uani 1 1 d . .
H8 H -0.0364 0.9463 0.3995 0.042 Uiso 1 1 calc R U
C9 C 0.0929(3) 0.7891(2) 0.50654(18) 0.0347(6) Uani 1 1 d . .
H9 H 0.0859 0.8291 0.5581 0.042 Uiso 1 1 calc R U
C10 C 0.1746(3) 0.6612(2) 0.52430(17) 0.0284(5) Uani 1 1 d . .
H10 H 0.2239 0.6138 0.5887 0.034 Uiso 1 1 calc R U
C11 C 0.1869(3) 0.5993(2) 0.45003(15) 0.0233(5) Uani 1 1 d . .
C12 C 0.2731(3) 0.4577(2) 0.47535(14) 0.0232(5) Uani 1 1 d . .
H12A H 0.1925 0.3926 0.5115 0.028 Uiso 1 1 calc R U
H12B H 0.3697 0.4465 0.5212 0.028 Uiso 1 1 calc R U
C13 C 0.3372(2) 0.4254(2) 0.38177(14) 0.0193(4) Uani 1 1 d . .
H13 H 0.4306 0.4822 0.3506 0.023 Uiso 1 1 calc R U
C14 C -0.0436(3) 0.6297(2) 0.21596(18) 0.0351(6) Uani 1 1 d . .
H14A H -0.0346 0.5843 0.1651 0.053 Uiso 1 1 calc R U
H14B H -0.0787 0.7262 0.1833 0.053 Uiso 1 1 calc R U
H14C H -0.1277 0.5897 0.2667 0.053 Uiso 1 1 calc R U
C15 C 0.2546(3) 0.6893(2) 0.18857(16) 0.0319(5) Uani 1 1 d . .
H15A H 0.3678 0.6726 0.2186 0.048 Uiso 1 1 calc R U
H15B H 0.2175 0.7863 0.1669 0.048 Uiso 1 1 calc R U
H15C H 0.2579 0.6580 0.1301 0.048 Uiso 1 1 calc R U
C16 C 0.2933(2) 0.2484(2) 0.14792(14) 0.0195(4) Uani 1 1 d . .
C17 C 0.3515(3) 0.3427(2) 0.06118(15) 0.0243(5) Uani 1 1 d . .
H17 H 0.3743 0.4287 0.0625 0.029 Uiso 1 1 calc R U
C18 C 0.3764(3) 0.3119(2) -0.02687(16) 0.0293(5) Uani 1 1 d . .
H18 H 0.4143 0.3774 -0.0860 0.035 Uiso 1 1 calc R U
C19 C 0.3464(3) 0.1864(2) -0.02939(16) 0.0331(5) Uani 1 1 d . .
H19 H 0.3674 0.1645 -0.0894 0.040 Uiso 1 1 calc R U
C20 C 0.2861(3) 0.0930(2) 0.05548(16) 0.0320(5) Uani 1 1 d . .
H20 H 0.2633 0.0074 0.0534 0.038 Uiso 1 1 calc R U
C21 C 0.2585(3) 0.1233(2) 0.14365(15) 0.0255(5) Uani 1 1 d . .
H21 H 0.2157 0.0588 0.2016 0.031 Uiso 1 1 calc R U
C22 C 0.4476(3) 0.0753(2) 0.35109(14) 0.0219(4) Uani 1 1 d . .
C23 C 0.6665(3) 0.0727(2) 0.22327(15) 0.0251(5) Uani 1 1 d . .
C24 C 0.5889(2) 0.2867(2) 0.25591(14) 0.0197(4) Uani 1 1 d . .
C25 C 0.5421(3) -0.1336(2) 0.31500(16) 0.0326(5) Uani 1 1 d . .
H25A H 0.4481 -0.1640 0.3611 0.049 Uiso 1 1 calc R U
H25B H 0.6478 -0.1872 0.3444 0.049 Uiso 1 1 calc R U
H25C H 0.5213 -0.1452 0.2502 0.049 Uiso 1 1 calc R U
C26 C 0.8137(3) 0.2719(3) 0.13611(18) 0.0364(6) Uani 1 1 d . .
H26A H 0.8931 0.2020 0.1227 0.055 Uiso 1 1 calc R U
H26B H 0.8755 0.3276 0.1635 0.055 Uiso 1 1 calc R U
H26C H 0.7572 0.3290 0.0731 0.055 Uiso 1 1 calc R U
N1 N 0.5559(2) 0.00977(16) 0.29902(12) 0.0230(4) Uani 1 1 d . .
N2 N 0.6858(2) 0.20712(17) 0.20991(12) 0.0237(4) Uani 1 1 d . .
O1 O 0.23539(17) 0.41973(13) 0.22129(9) 0.0201(3) Uani 1 1 d . .
O2 O 0.3567(2) 0.01281(15) 0.41759(11) 0.0309(4) Uani 1 1 d . .
O3 O 0.7454(2) 0.01176(16) 0.17462(12) 0.0376(4) Uani 1 1 d . .
O4 O 0.62179(19) 0.40064(14) 0.24394(10) 0.0268(4) Uani 1 1 d . .

loop_
_atom_site_aniso_label
_atom_site_aniso_U_11
_atom_site_aniso_U_22
_atom_site_aniso_U_33
_atom_site_aniso_U_23
_atom_site_aniso_U_13
_atom_site_aniso_U_12
C1 0.0166(10) 0.0237(10) 0.0164(9) -0.0041(8) 0.0010(8) -0.0045(8)
C2 0.0142(9) 0.0215(10) 0.0187(10) -0.0047(8) 0.0009(8) -0.0028(8)
C3 0.0151(10) 0.0201(10) 0.0217(10) -0.0041(8) -0.0002(8) -0.0034(8)
C4 0.0188(10) 0.0226(10) 0.0186(10) -0.0067(8) 0.0031(8) -0.0044(8)
C5 0.0211(11) 0.0221(11) 0.0266(11) -0.0067(9) 0.0007(9) -0.0017(9)
C6 0.0159(10) 0.0246(11) 0.0320(11) -0.0089(9) 0.0047(9) -0.0072(9)
C7 0.0258(12) 0.0253(11) 0.0399(13) -0.0089(10) 0.0062(10) -0.0060(10)
C8 0.0295(13) 0.0260(12) 0.0557(16) -0.0198(11) 0.0108(12) -0.0076(10)
C9 0.0332(13) 0.0363(14) 0.0456(14) -0.0256(12) 0.0160(11) -0.0170(11)
C10 0.0243(12) 0.0342(12) 0.0324(12) -0.0162(10) 0.0085(9) -0.0139(10)
C11 0.0163(10) 0.0277(11) 0.0284(11) -0.0109(9) 0.0073(8) -0.0099(9)
C12 0.0207(10) 0.0291(11) 0.0210(10) -0.0084(9) 0.0017(8) -0.0072(9)
C13 0.0156(10) 0.0237(10) 0.0184(10) -0.0059(8) 0.0041(8) -0.0065(8)
C14 0.0302(13) 0.0294(12) 0.0450(14) -0.0124(11) -0.0116(11) 0.0040(11)
C15 0.0390(14) 0.0241(11) 0.0294(12) -0.0043(9) 0.0079(10) -0.0059(10)
C16 0.0133(9) 0.0239(10) 0.0197(10) -0.0048(8) -0.0044(8) -0.0011(8)
C17 0.0232(11) 0.0265(11) 0.0228(11) -0.0067(9) 0.0006(9) -0.0053(9)
C18 0.0315(13) 0.0332(12) 0.0201(11) -0.0049(9) 0.0012(9) -0.0023(10)
C19 0.0404(14) 0.0393(14) 0.0212(11) -0.0149(10) -0.0062(10) 0.0066(11)
C20 0.0418(14) 0.0254(12) 0.0305(12) -0.0115(10) -0.0119(10) -0.0002(11)
C21 0.0256(11) 0.0229(11) 0.0250(11) -0.0030(9) -0.0050(9) -0.0043(9)
C22 0.0203(10) 0.0235(11) 0.0205(10) -0.0045(8) -0.0045(8) -0.0031(9)
C23 0.0231(11) 0.0254(11) 0.0231(11) -0.0051(9) -0.0022(9) 0.0044(9)
C24 0.0156(10) 0.0244(11) 0.0183(10) -0.0058(8) -0.0024(8) -0.0025(8)
C25 0.0459(15) 0.0221(11) 0.0285(12) -0.0065(9) -0.0014(11) -0.0032(11)
C26 0.0227(12) 0.0425(14) 0.0415(14) -0.0118(11) 0.0153(10) -0.0048(11)
N1 0.0267(10) 0.0183(9) 0.0215(9) -0.0037(7) -0.0021(7) -0.0010(7)
N2 0.0176(9) 0.0270(9) 0.0249(9) -0.0070(7) 0.0051(7) -0.0021(8)
O1 0.0210(7) 0.0199(7) 0.0182(7) -0.0052(6) -0.0001(6) -0.0006(6)
O2 0.0331(9) 0.0254(8) 0.0309(8) -0.0031(6) 0.0078(7) -0.0111(7)
O3 0.0424(10) 0.0338(9) 0.0351(9) -0.0132(8) 0.0079(8) 0.0054(8)
O4 0.0256(8) 0.0264(8) 0.0301(8) -0.0098(6) 0.0083(6) -0.0106(7)

loop_
_atom_type_symbol
_atom_type_description
_atom_type_scat_dispersion_real
_atom_type_scat_dispersion_imag
_atom_type_scat_source
C C 0.0033 0.0016 'International Tables Vol C Tables 4.2.6.8 and 6.1.1.4'
H H 0.0000 0.0000 'International Tables Vol C Tables 4.2.6.8 and 6.1.1.4'
N N 0.0061 0.0033 'International Tables Vol C Tables 4.2.6.8 and 6.1.1.4'
O O 0.0106 0.0060 'International Tables Vol C Tables 4.2.6.8 and 6.1.1.4'

loop_
_geom_angle_atom_site_label_1
_geom_angle_atom_site_label_2
_geom_angle_atom_site_label_3
_geom_angle
C13 C1 C2 114.89(16)
C13 C1 H1A 108.5
C2 C1 H1A 108.5
C13 C1 H1B 108.5
C2 C1 H1B 108.5
H1A C1 H1B 107.5
C22 C2 C24 114.03(17)
C22 C2 C1 109.51(15)
C24 C2 C1 111.97(15)
C22 C2 C3 105.09(14)
C24 C2 C3 108.40(15)
C1 C2 C3 107.40(16)
O1 C3 C16 107.89(15)
O1 C3 C2 110.17(14)
C16 C3 C2 113.70(17)
O1 C3 H3 108.3
C16 C3 H3 108.3
C2 C3 H3 108.3
O1 C4 C13 111.31(16)
O1 C4 C5 107.07(15)
C13 C4 C5 113.83(15)
O1 C4 H4 108.2
C13 C4 H4 108.2
C5 C4 H4 108.2
C4 C5 C6 109.97(16)
C4 C5 C14 108.41(16)
C6 C5 C14 110.92(18)
C4 C5 C15 110.46(18)
C6 C5 C15 108.59(15)
C14 C5 C15 108.48(18)
C11 C6 C7 118.30(19)
C11 C6 C5 122.74(19)
C7 C6 C5 118.9(2)
C8 C7 C6 121.6(2)
C8 C7 H7 119.2
C6 C7 H7 119.2
C7 C8 C9 119.9(2)
C7 C8 H8 120.1
C9 C8 H8 120.1
C10 C9 C8 119.2(2)
C10 C9 H9 120.4
C8 C9 H9 120.4
C9 C10 C11 121.8(2)
C9 C10 H10 119.1
C11 C10 H10 119.1
C10 C11 C6 119.2(2)
C10 C11 C12 119.13(19)
C6 C11 C12 121.67(17)
C11 C12 C13 112.39(16)
C11 C12 H12A 109.1
C13 C12 H12A 109.1
C11 C12 H12B 109.1
C13 C12 H12B 109.1
H12A C12 H12B 107.9
C4 C13 C12 107.71(16)
C4 C13 C1 110.16(15)
C12 C13 C1 111.29(16)
C4 C13 H13 109.2
C12 C13 H13 109.2
C1 C13 H13 109.2
C5 C14 H14A 109.5
C5 C14 H14B 109.5
H14A C14 H14B 109.5
C5 C14 H14C 109.5
H14A C14 H14C 109.5
H14B C14 H14C 109.5
C5 C15 H15A 109.5
C5 C15 H15B 109.5
H15A C15 H15B 109.5
C5 C15 H15C 109.5
H15A C15 H15C 109.5
H15B C15 H15C 109.5
C17 C16 C21 118.74(18)
C17 C16 C3 120.63(17)
C21 C16 C3 120.60(17)
C18 C17 C16 120.40(19)
C18 C17 H17 119.8
C16 C17 H17 119.8
C19 C18 C17 120.37(19)
C19 C18 H18 119.8
C17 C18 H18 119.8
C20 C19 C18 119.8(2)
C20 C19 H19 120.1
C18 C19 H19 120.1
C19 C20 C21 120.40(19)
C19 C20 H20 119.8
C21 C20 H20 119.8
C20 C21 C16 120.30(19)
C20 C21 H21 119.8
C16 C21 H21 119.8
O2 C22 N1 121.00(18)
O2 C22 C2 121.34(19)
N1 C22 C2 117.49(17)
O3 C23 N2 122.18(19)
O3 C23 N1 121.24(19)
N2 C23 N1 116.53(18)
O4 C24 N2 120.31(18)
O4 C24 C2 122.34(18)
N2 C24 C2 117.28(16)
N1 C25 H25A 109.5
N1 C25 H25B 109.5
H25A C25 H25B 109.5
N1 C25 H25C 109.5
H25A C25 H25C 109.5
H25B C25 H25C 109.5
N2 C26 H26A 109.5
N2 C26 H26B 109.5
H26A C26 H26B 109.5
N2 C26 H26C 109.5
H26A C26 H26C 109.5
H26B C26 H26C 109.5
C22 N1 C23 124.89(17)
C22 N1 C25 118.81(17)
C23 N1 C25 115.91(17)
C24 N2 C23 125.25(17)
C24 N2 C26 117.40(17)
C23 N2 C26 117.25(18)
C3 O1 C4 113.55(14)

loop_
_geom_bond_atom_site_label_1
_geom_bond_atom_site_label_2
_geom_bond_distance
C1 C13 1.524(3)
C1 C2 1.538(3)
C1 H1A 0.9900
C1 H1B 0.9900
C2 C22 1.515(3)
C2 C24 1.518(3)
C2 C3 1.593(3)
C3 O1 1.410(2)
C3 C16 1.508(3)
C3 H3 1.0000
C4 O1 1.437(2)
C4 C13 1.520(3)
C4 C5 1.533(3)
C4 H4 1.0000
C5 C6 1.535(3)
C5 C14 1.540(3)
C5 C15 1.542(3)
C6 C11 1.399(3)
C6 C7 1.402(3)
C7 C8 1.382(3)
C7 H7 0.9500
C8 C9 1.385(3)
C8 H8 0.9500
C9 C10 1.379(3)
C9 H9 0.9500
C10 C11 1.398(3)
C10 H10 0.9500
C11 C12 1.506(3)
C12 C13 1.523(3)
C12 H12A 0.9900
C12 H12B 0.9900
C13 H13 1.0000
C14 H14A 0.9800
C14 H14B 0.9800
C14 H14C 0.9800
C15 H15A 0.9800
C15 H15B 0.9800
C15 H15C 0.9800
C16 C17 1.393(3)
C16 C21 1.397(3)
C17 C18 1.382(3)
C17 H17 0.9500
C18 C19 1.382(3)
C18 H18 0.9500
C19 C20 1.379(3)
C19 H19 0.9500
C20 C21 1.383(3)
C20 H20 0.9500
C21 H21 0.9500
C22 O2 1.214(2)
C22 N1 1.385(3)
C23 O3 1.204(3)
C23 N2 1.391(3)
C23 N1 1.392(3)
C24 O4 1.213(2)
C24 N2 1.380(3)
C25 N1 1.468(3)
C25 H25A 0.9800
C25 H25B 0.9800
C25 H25C 0.9800
C26 N2 1.476(3)
C26 H26A 0.9800
C26 H26B 0.9800
C26 H26C 0.9800
